data_2238207
loop_
_publ_author_name
'Taher, Deeb'
'Awwadi, Firas F.'
'Kailani, Mohammed H.'

_publ_section_title
;
 4-(4-Nitrobenzyl)pyridine
;
_journal_coeditor_code LD2106
_journal_issue 7
_journal_name_full 'Acta Crystallographica Section E'
_journal_page_first o1164
_journal_paper_doi 10.1107/S1600536813017145
_journal_volume 69
_journal_year 2013
_chemical_formula_iupac 'C12 H10 N2 O2'
_chemical_formula_moiety 'C12 H10 N2 O2'
_chemical_formula_sum 'C12 H10 N2 O2'
_chemical_formula_weight 214.22
_chemical_name_systematic
;
4-(4-Nitrobenzyl)pyridine
;
_space_group_IT_number 14
_symmetry_cell_setting monoclinic
_symmetry_space_group_name_Hall '-P 2ybc'
_symmetry_space_group_name_H-M 'P 1 21/c 1'
_atom_sites_solution_hydrogens geom
_atom_sites_solution_primary direct
_atom_sites_solution_secondary difmap
_audit_creation_method SHELXL-97
_cell_angle_alpha 90.00
_cell_angle_beta 104.561(9)
_cell_angle_gamma 90.00
_cell_formula_units_Z 4
_cell_length_a 11.4138(9)
_cell_length_b 6.1241(5)
_cell_length_c 15.5812(13)
_cell_measurement_reflns_used 949
_cell_measurement_temperature 293(2)
_cell_measurement_theta_max 29.0071
_cell_measurement_theta_min 3.3199
_cell_volume 1054.13(15)
_computing_cell_refinement
;
CrysAlis PRO (Agilent, 2011)
;
_computing_data_collection
;
CrysAlis PRO (Agilent, 2011)
;
_computing_data_reduction
;
CrysAlis PRO (Agilent, 2011)
;
_computing_molecular_graphics 'XP in SHELXTL (Sheldrick, 2008)'
_computing_publication_material 'SHELXTL (Sheldrick, 2008)'
_computing_structure_refinement 'SHELXL97 (Sheldrick, 2008)'
_computing_structure_solution 'SHELXS97 (Sheldrick, 2008)'
_diffrn_ambient_temperature 293(2)
_diffrn_detector_area_resol_mean 16.0534
_diffrn_measured_fraction_theta_full 0.999
_diffrn_measured_fraction_theta_max 0.999
_diffrn_measurement_device_type 'Agilent Xcalibur Eos'
_diffrn_measurement_method '\w scans'
_diffrn_radiation_monochromator graphite
_diffrn_radiation_source 'Enhance (Mo) X-ray Source'
_diffrn_radiation_type MoK\a
_diffrn_radiation_wavelength 0.71073
_diffrn_reflns_av_R_equivalents 0.0177
_diffrn_reflns_av_sigmaI/netI 0.0333
_diffrn_reflns_limit_h_max 14
_diffrn_reflns_limit_h_min -13
_diffrn_reflns_limit_k_max 6
_diffrn_reflns_limit_k_min -7
_diffrn_reflns_limit_l_max 19
_diffrn_reflns_limit_l_min -19
_diffrn_reflns_number 4351
_diffrn_reflns_theta_full 26.32
_diffrn_reflns_theta_max 26.32
_diffrn_reflns_theta_min 3.59
_exptl_absorpt_coefficient_mu 0.094
_exptl_absorpt_correction_T_max 1.00000
_exptl_absorpt_correction_T_min 0.76949
_exptl_absorpt_correction_type multi-scan
_exptl_absorpt_process_details
;
(CrysAlis PRO; Agilent, 2011)
;
_exptl_crystal_colour white
_exptl_crystal_density_diffrn 1.350
_exptl_crystal_density_method 'not measured'
_exptl_crystal_description needle
_exptl_crystal_F_000 448
_exptl_crystal_size_max 0.4
_exptl_crystal_size_mid 0.2
_exptl_crystal_size_min 0.15
_refine_diff_density_max 0.124
_refine_diff_density_min -0.153
_refine_ls_extinction_method none
_refine_ls_goodness_of_fit_ref 1.033
_refine_ls_hydrogen_treatment constr
_refine_ls_matrix_type full
_refine_ls_number_parameters 145
_refine_ls_number_reflns 2136
_refine_ls_number_restraints 0
_refine_ls_restrained_S_all 1.033
_refine_ls_R_factor_all 0.0727
_refine_ls_R_factor_gt 0.0467
_refine_ls_shift/su_max 0.000
_refine_ls_shift/su_mean 0.000
_refine_ls_structure_factor_coef Fsqd
_refine_ls_weighting_details 'calc w=1/[\s^2^(Fo^2^)+(0.0401P)^2^+0.1216P] where P=(Fo^2^+2Fc^2^)/3'
_refine_ls_weighting_scheme calc
_refine_ls_wR_factor_gt 0.0947
_refine_ls_wR_factor_ref 0.1062
_reflns_number_gt 1514
_reflns_number_total 2136
_reflns_threshold_expression I>2\s(I)
_cod_data_source_file ld2106.cif
_cod_data_source_block I
_cod_original_sg_symbol_H-M P21/c
_cod_database_code 2238207
_cod_database_fobs_code 2238207

loop_
_symmetry_equiv_pos_as_xyz
'x, y, z'
'-x, y+1/2, -z+1/2'
'-x, -y, -z'
'x, -y-1/2, z-1/2'

loop_
_atom_site_type_symbol
_atom_site_label
_atom_site_fract_x
_atom_site_fract_y
_atom_site_fract_z
_atom_site_U_iso_or_equiv
_atom_site_adp_type
_atom_site_calc_flag
_atom_site_refinement_flags
_atom_site_occupancy
_atom_site_symmetry_multiplicity
N N2 0.13729(12) 0.2522(2) 0.13717(9) 0.0459(4) Uani d . 1 1
C C10 0.15049(13) 0.1215(2) 0.06150(10) 0.0361(4) Uani d . 1 1
C C9 0.11079(14) 0.2054(3) -0.02263(11) 0.0413(4) Uani d . 1 1
H H9A 0.0757 0.3433 -0.0317 0.050 Uiso calc R 1 1
C C7 0.17562(14) -0.1248(3) -0.08069(10) 0.0391(4) Uani d . 1 1
O O2 0.09206(12) 0.4333(2) 0.12370(9) 0.0633(4) Uani d . 1 1
C C11 0.20080(14) -0.0837(3) 0.07671(11) 0.0410(4) Uani d . 1 1
H H11A 0.2258 -0.1390 0.1340 0.049 Uiso calc R 1 1
C C8 0.12404(14) 0.0808(3) -0.09329(11) 0.0427(4) Uani d . 1 1
H H8A 0.0978 0.1361 -0.1505 0.051 Uiso calc R 1 1
C C12 0.21313(14) -0.2047(3) 0.00541(11) 0.0426(4) Uani d . 1 1
H H12A 0.2473 -0.3433 0.0149 0.051 Uiso calc R 1 1
C C6 0.19074(15) -0.2601(3) -0.15842(11) 0.0496(5) Uani d . 1 1
H H6A 0.1457 -0.3953 -0.1607 0.059 Uiso calc R 1 1
H H6B 0.1576 -0.1809 -0.2130 0.059 Uiso calc R 1 1
O O1 0.17074(16) 0.1747(2) 0.21073(9) 0.0835(5) Uani d . 1 1
C C3 0.32183(15) -0.3119(3) -0.15136(10) 0.0445(4) Uani d . 1 1
C C4 0.37349(17) -0.5080(3) -0.11888(12) 0.0555(5) Uani d . 1 1
H H4A 0.3263 -0.6168 -0.1028 0.067 Uiso calc R 1 1
N N1 0.56897(15) -0.3995(3) -0.13144(12) 0.0712(5) Uani d . 1 1
C C2 0.39748(17) -0.1617(3) -0.17558(13) 0.0610(5) Uani d . 1 1
H H2A 0.3676 -0.0274 -0.1992 0.073 Uiso calc R 1 1
C C5 0.49444(19) -0.5428(4) -0.11034(14) 0.0670(6) Uani d . 1 1
H H5A 0.5263 -0.6770 -0.0881 0.080 Uiso calc R 1 1
C C1 0.51831(19) -0.2128(4) -0.16440(15) 0.0731(6) Uani d . 1 1
H H1B 0.5676 -0.1088 -0.1812 0.088 Uiso calc R 1 1

loop_
_atom_site_aniso_label
_atom_site_aniso_U_11
_atom_site_aniso_U_22
_atom_site_aniso_U_33
_atom_site_aniso_U_12
_atom_site_aniso_U_13
_atom_site_aniso_U_23
N2 0.0485(9) 0.0470(9) 0.0436(9) 0.0015(7) 0.0142(7) -0.0001(7)
C10 0.0327(8) 0.0392(9) 0.0376(9) -0.0024(7) 0.0108(7) 0.0001(7)
C9 0.0387(9) 0.0401(9) 0.0448(10) 0.0031(7) 0.0098(8) 0.0074(8)
C7 0.0308(8) 0.0477(10) 0.0398(9) -0.0043(7) 0.0104(7) -0.0016(8)
O2 0.0808(10) 0.0477(8) 0.0618(9) 0.0179(7) 0.0189(7) -0.0018(7)
C11 0.0430(9) 0.0428(9) 0.0363(9) 0.0032(8) 0.0086(8) 0.0070(8)
C8 0.0424(9) 0.0498(10) 0.0350(9) -0.0003(8) 0.0082(8) 0.0064(8)
C12 0.0396(9) 0.0385(9) 0.0494(10) 0.0037(7) 0.0109(8) 0.0026(8)
C6 0.0413(10) 0.0621(11) 0.0455(10) -0.0024(8) 0.0113(8) -0.0088(9)
O1 0.1380(14) 0.0749(10) 0.0378(8) 0.0326(10) 0.0224(8) 0.0078(7)
C3 0.0436(9) 0.0551(11) 0.0361(9) -0.0042(9) 0.0126(8) -0.0120(8)
C4 0.0519(11) 0.0561(11) 0.0601(12) -0.0023(9) 0.0172(10) -0.0061(10)
N1 0.0481(10) 0.0950(14) 0.0719(12) 0.0042(10) 0.0176(9) -0.0145(11)
C2 0.0540(12) 0.0668(13) 0.0653(13) -0.0035(10) 0.0211(10) 0.0019(11)
C5 0.0585(13) 0.0708(14) 0.0692(14) 0.0117(12) 0.0114(11) -0.0119(11)
C1 0.0535(13) 0.0956(17) 0.0759(15) -0.0169(13) 0.0271(12) -0.0053(14)

loop_
_atom_type_symbol
_atom_type_description
_atom_type_scat_dispersion_real
_atom_type_scat_dispersion_imag
_atom_type_scat_source
C C 0.0033 0.0016 'International Tables Vol C Tables 4.2.6.8 and 6.1.1.4'
H H 0.0000 0.0000 'International Tables Vol C Tables 4.2.6.8 and 6.1.1.4'
N N 0.0061 0.0033 'International Tables Vol C Tables 4.2.6.8 and 6.1.1.4'
O O 0.0106 0.0060 'International Tables Vol C Tables 4.2.6.8 and 6.1.1.4'

loop_
_geom_angle_atom_site_label_1
_geom_angle_atom_site_label_2
_geom_angle_atom_site_label_3
_geom_angle
O1 N2 O2 122.59(15)
O1 N2 C10 118.47(14)
O2 N2 C10 118.93(14)
C9 C10 C11 121.90(15)
C9 C10 N2 119.20(14)
C11 C10 N2 118.89(14)
C10 C9 C8 118.60(15)
C10 C9 H9A 120.7
C8 C9 H9A 120.7
C8 C7 C12 118.32(15)
C8 C7 C6 121.02(15)
C12 C7 C6 120.66(15)
C12 C11 C10 118.48(15)
C12 C11 H11A 120.8
C10 C11 H11A 120.8
C9 C8 C7 121.25(15)
C9 C8 H8A 119.4
C7 C8 H8A 119.4
C11 C12 C7 121.44(15)
C11 C12 H12A 119.3
C7 C12 H12A 119.3
C3 C6 C7 111.59(13)
C3 C6 H6A 109.3
C7 C6 H6A 109.3
C3 C6 H6B 109.3
C7 C6 H6B 109.3
H6A C6 H6B 108.0
C4 C3 C2 116.31(17)
C4 C3 C6 122.41(16)
C2 C3 C6 121.27(17)
C5 C4 C3 119.94(18)
C5 C4 H4A 120.0
C3 C4 H4A 120.0
C5 N1 C1 115.11(18)
C3 C2 C1 119.2(2)
C3 C2 H2A 120.4
C1 C2 H2A 120.4
N1 C5 C4 124.7(2)
N1 C5 H5A 117.6
C4 C5 H5A 117.6
N1 C1 C2 124.7(2)
N1 C1 H1B 117.7
C2 C1 H1B 117.7

loop_
_geom_bond_atom_site_label_1
_geom_bond_atom_site_label_2
_geom_bond_distance
N2 O1 1.2101(17)
N2 O2 1.2194(17)
N2 C10 1.464(2)
C10 C9 1.374(2)
C10 C11 1.377(2)
C9 C8 1.379(2)
C9 H9A 0.9300
C7 C8 1.383(2)
C7 C12 1.391(2)
C7 C6 1.513(2)
C11 C12 1.372(2)
C11 H11A 0.9300
C8 H8A 0.9300
C12 H12A 0.9300
C6 C3 1.506(2)
C6 H6A 0.9700
C6 H6B 0.9700
C3 C4 1.377(2)
C3 C2 1.378(2)
C4 C5 1.370(3)
C4 H4A 0.9300
N1 C5 1.320(3)
N1 C1 1.325(3)
C2 C1 1.382(3)
C2 H2A 0.9300
C5 H5A 0.9300
C1 H1B 0.9300

loop_
_geom_hbond_atom_site_label_D
_geom_hbond_atom_site_label_H
_geom_hbond_atom_site_label_A
_geom_hbond_site_symmetry_D
_geom_hbond_site_symmetry_H
_geom_hbond_site_symmetry_A
_geom_hbond_distance_DH
_geom_hbond_distance_HA
_geom_hbond_distance_DA
_geom_hbond_angle_DHA
_geom_hbond_publ_flag
C9 H9A O2 1_555 1_555 3_565 0.930 2.4926 3.302(2) 145.57 yes

loop_
_geom_torsion_atom_site_label_1
_geom_torsion_atom_site_label_2
_geom_torsion_atom_site_label_3
_geom_torsion_atom_site_label_4
_geom_torsion
O1 N2 C10 C9 178.75(15)
O2 N2 C10 C9 -0.5(2)
O1 N2 C10 C11 -0.3(2)
O2 N2 C10 C11 -179.55(15)
C11 C10 C9 C8 -1.2(2)
N2 C10 C9 C8 179.84(13)
C9 C10 C11 C12 1.2(2)
N2 C10 C11 C12 -179.81(13)
C10 C9 C8 C7 0.2(2)
C12 C7 C8 C9 0.6(2)
C6 C7 C8 C9 -179.57(14)
C10 C11 C12 C7 -0.3(2)
C8 C7 C12 C11 -0.6(2)
C6 C7 C12 C11 179.59(14)
C8 C7 C6 C3 119.47(17)
C12 C7 C6 C3 -60.7(2)
C7 C6 C3 C4 98.12(19)
C7 C6 C3 C2 -80.4(2)
C2 C3 C4 C5 1.5(3)
C6 C3 C4 C5 -177.18(16)
C4 C3 C2 C1 -1.4(3)
C6 C3 C2 C1 177.24(17)
C1 N1 C5 C4 -1.2(3)
C3 C4 C5 N1 -0.1(3)
C5 N1 C1 C2 1.3(3)
C3 C2 C1 N1 0.0(3)
